data_7702055
loop_
_publ_author_name
'Naga Babu, Chatla'
'Srinivas, Katam'
'Prabusankar, Ganesan'

_publ_section_title
;
 Facile access to zinc and cadmium selones: highly active catalysts for
 Barbier reactions in aqueous media.
;
_journal_issue 15
_journal_name_full 'Dalton transactions (Cambridge, England : 2003)'
_journal_page_first 6456
_journal_page_last 6465
_journal_paper_doi 10.1039/c5dt04871k
_journal_volume 45
_journal_year 2016
_chemical_absolute_configuration unk
_chemical_formula_moiety 'C30 H36 N4 O4 Se2 Zn, 2(Cl O4), 2(H2 O), 0.5(H2 O2)'
_chemical_formula_sum 'C30 H41 Cl2 N4 O15 Se2 Zn'
_chemical_formula_weight 991.90
_space_group_crystal_system tetragonal
_space_group_IT_number 95
_space_group_name_Hall 'P 4cw 2c'
_space_group_name_H-M_alt 'P 43 2 2'
_symmetry_Int_Tables_number 95
_audit_creation_date 2016-02-13
_audit_creation_method
;
Olex2 1.2
(compiled 2015.09.30 svn.r3233 for OlexSys, GUI svn.r5103)
;
_audit_update_record
;
2016-02-13 deposited with the CCDC.
2016-02-25 downloaded from the CCDC.
;
_cell_angle_alpha 90
_cell_angle_beta 90
_cell_angle_gamma 90
_cell_formula_units_Z 4
_cell_length_a 11.82385(11)
_cell_length_b 11.82385(11)
_cell_length_c 28.5490(4)
_cell_measurement_reflns_used 6033
_cell_measurement_temperature 150
_cell_measurement_theta_max 70.7540
_cell_measurement_theta_min 4.0460
_cell_volume 3991.25(8)
_computing_cell_refinement
;
CrysAlisPro, Agilent Technologies,
Version 1.171.37.35 (release 13-08-2014 CrysAlis171 .NET)
(compiled Aug 13 2014,18:06:01)
;
_computing_data_collection
;
CrysAlisPro, Agilent Technologies,
Version 1.171.37.35 (release 13-08-2014 CrysAlis171 .NET)
(compiled Aug 13 2014,18:06:01)
;
_computing_data_reduction
;
CrysAlisPro, Agilent Technologies,
Version 1.171.37.35 (release 13-08-2014 CrysAlis171 .NET)
(compiled Aug 13 2014,18:06:01)
;
_computing_molecular_graphics 'Olex2 (Dolomanov et al., 2009)'
_computing_publication_material 'Olex2 (Dolomanov et al., 2009)'
_computing_structure_refinement 'olex2.refine (Bourhis et al., 2015)'
_computing_structure_solution 'olex2.solve (Bourhis et al., 2015)'
_diffrn_ambient_environment N~2~
_diffrn_ambient_temperature 150
_diffrn_detector 'CCD plate'
_diffrn_detector_area_resol_mean 16.1293
_diffrn_detector_type Eos
_diffrn_measured_fraction_theta_full 0.9771
_diffrn_measured_fraction_theta_max 0.9771
_diffrn_measurement_details
;
#__ type_ start__ end____ width___ exp.time_
  1 omega   -7.00   20.00   1.0000    1.5000
omega____ theta____ kappa____ phi______ frames
    -        0.0000   57.0000 -150.0000 27

#__ type_ start__ end____ width___ exp.time_
  2 omega   31.00   58.00   1.0000    1.5000
omega____ theta____ kappa____ phi______ frames
    -        0.0000   57.0000 -150.0000 27

#__ type_ start__ end____ width___ exp.time_
  3 omega  -78.00  -52.00   1.0000    1.5000
omega____ theta____ kappa____ phi______ frames
    -      -42.5000 -156.0000  137.0000 26

#__ type_ start__ end____ width___ exp.time_
  4 omega  -78.00  -34.00   1.0000    1.5000
omega____ theta____ kappa____ phi______ frames
    -      -42.5000  178.0000 -180.0000 44

#__ type_ start__ end____ width___ exp.time_
  5 omega  -33.00   16.00   1.0000    1.5000
omega____ theta____ kappa____ phi______ frames
    -      -42.5000   38.0000 -150.0000 49

#__ type_ start__ end____ width___ exp.time_
  6 omega -119.00  -81.00   1.0000    1.5000
omega____ theta____ kappa____ phi______ frames
    -      -42.5000  178.0000 -180.0000 38

#__ type_ start__ end____ width___ exp.time_
  7 omega -112.00  -85.00   1.0000    1.5000
omega____ theta____ kappa____ phi______ frames
    -      -42.5000 -156.0000 -174.0000 27

#__ type_ start__ end____ width___ exp.time_
  8 omega   38.00   69.00   1.0000    1.5000
omega____ theta____ kappa____ phi______ frames
    -      109.7185  -38.0000    0.0000 31

#__ type_ start__ end____ width___ exp.time_
  9 omega   53.00   95.00   1.0000    1.5000
omega____ theta____ kappa____ phi______ frames
    -      109.7185  -63.0000   30.0000 42

#__ type_ start__ end____ width___ exp.time_
 10 omega   90.00  170.00   1.0000    1.5000
omega____ theta____ kappa____ phi______ frames
    -      109.7185   38.0000  -60.0000 80

#__ type_ start__ end____ width___ exp.time_
 11 omega   85.00  178.00   1.0000    1.5000
omega____ theta____ kappa____ phi______ frames
    -      109.7185   38.0000   30.0000 93

#__ type_ start__ end____ width___ exp.time_
 12 omega  -69.00   21.00   1.0000    1.5000
omega____ theta____ kappa____ phi______ frames
    -        0.0000  -57.0000   60.0000 90

#__ type_ start__ end____ width___ exp.time_
 13 omega   11.00  128.00   1.0000    1.5000
omega____ theta____ kappa____ phi______ frames
    -       54.8593   19.0000 -120.0000 117
;
_diffrn_measurement_device 'four-circle diffractometer'
_diffrn_measurement_device_type 'SuperNova, Dual, Cu at zero, Eos'
_diffrn_measurement_method '\w scans'
_diffrn_orient_matrix_UB_11 0.0454556000
_diffrn_orient_matrix_UB_12 0.0297015000
_diffrn_orient_matrix_UB_13 -0.0490509000
_diffrn_orient_matrix_UB_21 0.0735418000
_diffrn_orient_matrix_UB_22 0.0942635000
_diffrn_orient_matrix_UB_23 0.0214761000
_diffrn_orient_matrix_UB_31 0.0974646000
_diffrn_orient_matrix_UB_32 -0.0849134000
_diffrn_orient_matrix_UB_33 0.0066911000
_diffrn_radiation_monochromator mirror
_diffrn_radiation_probe x-ray
_diffrn_radiation_type 'Cu K\a'
_diffrn_radiation_wavelength 1.54184
_diffrn_reflns_av_R_equivalents 0.0262
_diffrn_reflns_av_unetI/netI 0.0325
_diffrn_reflns_limit_h_max 14
_diffrn_reflns_limit_h_min -11
_diffrn_reflns_limit_k_max 14
_diffrn_reflns_limit_k_min -13
_diffrn_reflns_limit_l_max 34
_diffrn_reflns_limit_l_min -25
_diffrn_reflns_number 10355
_diffrn_reflns_theta_full 71.2362
_diffrn_reflns_theta_max 71.24
_diffrn_reflns_theta_min 3.74
_diffrn_source 'sealed X-ray tube'
_diffrn_source_type 'SuperNova (Cu) X-ray Source'
_exptl_absorpt_coefficient_mu 4.785
_exptl_absorpt_correction_T_max 1.00000
_exptl_absorpt_correction_T_min 0.53892
_exptl_absorpt_correction_type multi-scan
_exptl_absorpt_process_details
;
CrysAlisPro, Agilent Technologies,
Version 1.171.37.35 (release 13-08-2014 CrysAlis171 .NET)
(compiled Aug 13 2014,18:06:01)
Empirical absorption correction using spherical harmonics,
 implemented in SCALE3 ABSPACK scaling algorithm.
;
_exptl_crystal_colour colourless
_exptl_crystal_colour_primary colourless
_exptl_crystal_density_diffrn 1.6506
_exptl_crystal_description block
_exptl_crystal_F_000 2000.0960
_exptl_crystal_size_max 0.11
_exptl_crystal_size_mid 0.09
_exptl_crystal_size_min 0.08
_refine_diff_density_max 1.1957
_refine_diff_density_min -1.1758
_refine_diff_density_rms 0.1552
_refine_ls_abs_structure_details 'Flack, H. D. (1983). Acta Cryst. A39, 876-881.'
_refine_ls_abs_structure_Flack 0.07(5)
_refine_ls_d_res_high 0.8142
_refine_ls_d_res_low 11.8238
_refine_ls_goodness_of_fit_ref 1.0404
_refine_ls_hydrogen_treatment constr
_refine_ls_matrix_type full
_refine_ls_number_constraints 32
_refine_ls_number_parameters 255
_refine_ls_number_reflns 3794
_refine_ls_number_restraints 0
_refine_ls_restrained_S_all 1.0404
_refine_ls_R_factor_all 0.0672
_refine_ls_R_factor_gt 0.0619
_refine_ls_shift/su_max 2.1260
_refine_ls_shift/su_mean 0.1479
_refine_ls_structure_factor_coef Fsqd
_refine_ls_weighting_details 'w=1/[\s^2^(Fo^2^)+(0.1344P)^2^+3.2042P] where P=(Fo^2^+2Fc^2^)/3'
_refine_ls_weighting_scheme calc
_refine_ls_wR_factor_gt 0.1744
_refine_ls_wR_factor_ref 0.1838
_reflns_Friedel_coverage 0.950
_reflns_limit_h_max 14
_reflns_limit_h_min -14
_reflns_limit_k_max 10
_reflns_limit_k_min -9
_reflns_limit_l_max 34
_reflns_limit_l_min -34
_reflns_number_gt 3525
_reflns_number_total 3794
_reflns_threshold_expression I>=2u(I)
_cod_data_source_file c5dt04871k2.cif
_cod_data_source_block 6
_cod_original_cell_volume 3991.24(8)
_cod_original_sg_symbol_Hall ' P 4cw 2c'
_cod_database_code 7702055
_chemical_oxdiff_formula 'C10 H19 N2 O4 Se Zn'
_reflns_odcompleteness_completeness 99.91
_reflns_odcompleteness_iscentric 1
_reflns_odcompleteness_theta 66.97
_olex2_refinement_description
;
1. Fixed Uiso
 At 1.2 times of:
  All C(H) groups, All C(H,H) groups
 At 1.5 times of:
  All C(H,H,H) groups, All O(H) groups, All O(H,H) groups
2. Others
 Fixed Sof: H7(0.5)
3.a Free rotating group:
 O6(H6d,H6e), O7(H7)
3.b Secondary CH2 refined with riding coordinates:
 C4(H4a,H4b)
3.c Aromatic/amide H refined with riding coordinates:
 C3(H3), C11(H11), C2(H2), C9(H9)
3.d Idealised Me refined as rotating group:
 C14(H14a,H14b,H14c), C15(H15a,H15b,H15c), C13(H13a,H13b,H13c), C6(H6a,H6b,H6c)
;
_olex2_submission_special_instructions 'No special instructions were received'

loop_
_space_group_symop_id
_space_group_symop_operation_xyz
1 x,y,z
2 -y,x,z+3/4
3 y,-x,z+1/4
4 x,-y,-z+1/2
5 -x,y,-z
6 -x,-y,z+1/2
7 y,x,-z+1/4
8 -y,-x,-z+3/4

loop_
_atom_site_label
_atom_site_type_symbol
_atom_site_fract_x
_atom_site_fract_y
_atom_site_fract_z
_atom_site_U_iso_or_equiv
_atom_site_adp_type
_atom_site_occupancy
_atom_site_site_symmetry_order
_atom_site_refinement_flags_posn
_atom_site_refinement_flags_adp
_atom_site_refinement_flags_occupancy
Zn1 Zn 0.0 -0.41188(9) -0.5 0.0387(3) Uani 1.000000 2 S T P
Se1 Se -0.15141(6) -0.53438(7) -0.48805(2) 0.0528(3) Uani 1.000000 1 . . .
Cl3 Cl -0.5 -0.67946(19) -0.5 0.0525(5) Uani 1.000000 2 S T P
Cl4 Cl -0.34702(15) -0.34702(15) -0.375 0.0546(5) Uani 1.000000 2 S T P
O2 O -0.3723(5) -0.1949(7) -0.5086(2) 0.084(2) Uani 1.000000 1 . . .
O1 O -0.2063(4) -0.2595(5) -0.53620(19) 0.0598(13) Uani 1.000000 1 . . .
C7 C -0.0724(6) -0.6441(6) -0.5908(2) 0.0476(14) Uani 1.000000 1 . . .
C3 C -0.3219(5) -0.4750(6) -0.6082(2) 0.0510(17) Uani 1.000000 1 . . .
H3 H -0.3813(5) -0.4419(6) -0.6259(2) 0.061(2) Uiso 1.000000 1 R . .
N1 N -0.1738(5) -0.5749(5) -0.58780(19) 0.0507(13) Uani 1.000000 1 . . .
C11 C 0.0273(6) -0.8140(6) -0.5743(2) 0.0522(16) Uani 1.000000 1 . . .
H11 H 0.0302(6) -0.8880(6) -0.5614(2) 0.0627(19) Uiso 1.000000 1 R . .
C14 C 0.0210(6) -0.4814(6) -0.6341(3) 0.0570(17) Uani 1.000000 1 . . .
H14a H 0.005(5) -0.4256(8) -0.6096(5) 0.086(3) Uiso 1.000000 1 GR . .
H14b H 0.0949(18) -0.465(2) -0.6481(19) 0.086(3) Uiso 1.000000 1 GR . .
H14c H -0.038(4) -0.4775(16) -0.6584(15) 0.086(3) Uiso 1.000000 1 GR . .
C8 C 0.0224(6) -0.5990(5) -0.6129(2) 0.0457(14) Uani 1.000000 1 . . .
N2 N -0.3030(5) -0.4603(5) -0.5616(2) 0.0514(13) Uani 1.000000 1 . . .
O6 O -0.0258(11) -0.0983(9) -0.5482(4) 0.137(4) Uani 1.000000 1 . . .
H6d H -0.067(17) -0.040(11) -0.544(7) 0.206(6) Uiso 1.000000 1 G . .
H6e H 0.026(16) -0.10(2) -0.527(7) 0.206(6) Uiso 1.000000 1 G . .
C2 C -0.2396(6) -0.5464(6) -0.6250(2) 0.0532(16) Uani 1.000000 1 . . .
H2 H -0.2306(6) -0.5710(6) -0.6565(2) 0.0638(19) Uiso 1.000000 1 R . .
O3 O -0.2710(10) -0.3042(11) -0.4097(4) 0.161(5) Uani 1.000000 1 . . .
C4 C -0.3649(6) -0.3847(8) -0.5306(3) 0.0607(19) Uani 1.000000 1 . . .
H4a H -0.4417(6) -0.3719(8) -0.5433(3) 0.073(2) Uiso 1.000000 1 R . .
H4b H -0.3728(6) -0.4206(8) -0.4994(3) 0.073(2) Uiso 1.000000 1 R . .
C12 C -0.0731(7) -0.7560(6) -0.5717(2) 0.0529(16) Uani 1.000000 1 . . .
C15 C 0.2310(7) -0.8395(7) -0.5939(3) 0.0624(19) Uani 1.000000 1 . . .
H15a H 0.2157(12) -0.9168(16) -0.583(2) 0.094(3) Uiso 1.000000 1 GR . .
H15b H 0.262(3) -0.842(4) -0.6256(5) 0.094(3) Uiso 1.000000 1 GR . .
H15c H 0.286(2) -0.804(3) -0.5727(17) 0.094(3) Uiso 1.000000 1 GR . .
C10 C 0.1216(7) -0.7718(6) -0.5940(2) 0.0542(17) Uani 1.000000 1 . . .
C9 C 0.1201(6) -0.6649(6) -0.6138(2) 0.0487(15) Uani 1.000000 1 . . .
H9 H 0.1865(6) -0.6361(6) -0.6282(2) 0.0585(18) Uiso 1.000000 1 R . .
C13 C -0.1763(7) -0.8072(7) -0.5501(3) 0.070(2) Uani 1.000000 1 . . .
H13a H -0.231(3) -0.827(5) -0.5747(4) 0.105(4) Uiso 1.000000 1 GR . .
H13b H -0.1551(11) -0.876(3) -0.533(2) 0.105(4) Uiso 1.000000 1 GR . .
H13c H -0.211(3) -0.753(2) -0.5285(19) 0.105(4) Uiso 1.000000 1 GR . .
O4 O -0.4626(18) -0.6211(8) -0.4618(3) 0.230(10) Uani 1.000000 1 . . .
C1 C -0.2115(5) -0.5228(6) -0.5494(2) 0.0451(14) Uani 1.000000 1 . . .
C5 C -0.3051(6) -0.2725(8) -0.5254(2) 0.0603(19) Uani 1.000000 1 . . .
C6 C -0.3249(11) -0.0845(10) -0.5007(5) 0.120(5) Uani 1.000000 1 . . .
H6a H -0.259(6) -0.0910(15) -0.480(3) 0.180(7) Uiso 1.000000 1 GR . .
H6b H -0.302(9) -0.051(4) -0.5307(6) 0.180(7) Uiso 1.000000 1 GR . .
H6c H -0.382(3) -0.036(3) -0.486(4) 0.180(7) Uiso 1.000000 1 GR . .
O29 O -0.3154(9) -0.4470(10) -0.3620(6) 0.206(8) Uani 1.000000 1 . . .
O5 O -0.5703(15) -0.741(3) -0.4852(5) 0.387(19) Uani 1.000000 1 . . .
O7 O 0.1138(9) -0.1138(9) -0.625 0.144(6) Uani 1.000000 2 S T P
H7 H 0.14(13) -0.1(5) -0.6(2) 0.216(9) Uiso 0.500000 1 G . .

loop_
_atom_site_aniso_label
_atom_site_aniso_U_11
_atom_site_aniso_U_22
_atom_site_aniso_U_33
_atom_site_aniso_U_12
_atom_site_aniso_U_13
_atom_site_aniso_U_23
Zn1 0.0267(5) 0.0467(6) 0.0427(5) -0.000000 -0.0101(4) 0.000000
Se1 0.0366(3) 0.0778(6) 0.0442(4) -0.0000(3) -0.0037(3) 0.0140(3)
Cl3 0.0610(13) 0.0495(11) 0.0471(10) -0.000000 0.0137(10) 0.000000
Cl4 0.0504(7) 0.0504(7) 0.0631(12) 0.0036(10) -0.0006(7) 0.0006(7)
O2 0.064(4) 0.121(6) 0.066(3) 0.026(4) 0.014(3) -0.024(4)
O1 0.039(3) 0.069(3) 0.072(3) -0.000(2) 0.009(2) -0.001(3)
C7 0.049(4) 0.045(3) 0.049(3) -0.004(3) -0.011(3) -0.001(3)
C3 0.032(3) 0.060(4) 0.061(4) -0.011(3) -0.018(3) 0.019(3)
N1 0.043(3) 0.055(3) 0.054(3) -0.011(2) -0.015(2) 0.011(3)
C11 0.055(4) 0.044(3) 0.057(4) 0.001(3) -0.015(3) 0.002(3)
C14 0.055(4) 0.060(4) 0.057(4) 0.000(3) 0.008(3) 0.008(3)
C8 0.051(4) 0.044(3) 0.041(3) 0.004(3) -0.002(3) -0.001(2)
N2 0.035(3) 0.064(3) 0.055(3) -0.004(2) -0.004(2) 0.012(3)
O6 0.141(10) 0.111(8) 0.159(9) -0.027(7) -0.013(8) 0.031(7)
C2 0.049(4) 0.060(4) 0.051(3) -0.009(3) -0.024(3) 0.007(3)
O3 0.154(10) 0.182(11) 0.147(8) -0.036(9) 0.031(8) 0.082(8)
C4 0.039(3) 0.085(6) 0.058(4) -0.001(3) 0.005(3) 0.015(4)
C12 0.057(4) 0.051(4) 0.052(3) -0.009(3) -0.017(3) 0.011(3)
C15 0.068(5) 0.052(4) 0.067(4) 0.014(3) 0.006(4) 0.006(4)
C10 0.064(5) 0.051(4) 0.047(3) 0.007(3) -0.007(3) -0.000(3)
C9 0.055(4) 0.052(4) 0.039(3) 0.004(3) 0.003(3) -0.001(3)
C13 0.052(4) 0.058(4) 0.101(6) -0.009(3) -0.017(4) 0.029(4)
O4 0.53(3) 0.088(6) 0.071(5) -0.097(11) -0.094(10) 0.020(4)
C1 0.027(3) 0.063(4) 0.046(3) -0.012(3) -0.007(2) 0.014(3)
C5 0.047(4) 0.092(6) 0.042(3) 0.014(4) 0.000(3) 0.005(4)
C6 0.108(9) 0.122(10) 0.129(10) 0.048(8) -0.002(8) -0.064(9)
O29 0.119(8) 0.132(9) 0.365(19) -0.028(7) -0.045(10) 0.169(12)
O5 0.238(19) 0.79(5) 0.129(10) -0.31(3) -0.059(10) 0.20(2)
O7 0.110(8) 0.110(8) 0.210(19) 0.038(9) 0.033(8) 0.033(8)

loop_
_atom_type_symbol
_atom_type_scat_dispersion_real
_atom_type_scat_dispersion_imag
_atom_type_scat_Cromer_Mann_a1
_atom_type_scat_Cromer_Mann_a2
_atom_type_scat_Cromer_Mann_a3
_atom_type_scat_Cromer_Mann_a4
_atom_type_scat_Cromer_Mann_b1
_atom_type_scat_Cromer_Mann_b2
_atom_type_scat_Cromer_Mann_b3
_atom_type_scat_Cromer_Mann_b4
_atom_type_scat_Cromer_Mann_c
_atom_type_scat_source
_atom_type_scat_dispersion_source
C 0.01920 0.00962 2.31000 1.02000 1.58860 0.86500 20.84390 10.20750 0.56870 51.65120 0.215599998832 'International Tables Volume C Table 6.1.1.4 (pp. 500-502)' 'Henke, Gullikson and Davis, At. Data and Nucl. Data Tables, 1993, 54, 2'
Cl 0.36843 0.69943 11.46040 7.19640 6.25560 1.64550 0.01040 1.16620 18.51940 47.77840 -9.55739974976 'International Tables Volume C Table 6.1.1.4 (pp. 500-502)' 'Henke, Gullikson and Davis, At. Data and Nucl. Data Tables, 1993, 54, 2'
H 0.00000 0.00000 0.49300 0.32291 0.14019 0.04081 10.51090 26.12570 3.14236 57.79970 0.0030380000826 'International Tables Volume C Table 6.1.1.4 (pp. 500-502)' 'Henke, Gullikson and Davis, At. Data and Nucl. Data Tables, 1993, 54, 2'
Zn -1.55628 0.70462 14.07430 7.03180 5.16520 2.41000 3.26550 0.23330 10.31630 58.70970 1.30410003662 'International Tables Volume C Table 6.1.1.4 (pp. 500-502)' 'Henke, Gullikson and Davis, At. Data and Nucl. Data Tables, 1993, 54, 2'
O 0.05239 0.03377 3.04850 2.28680 1.54630 0.86700 13.27710 5.70110 0.32390 32.90890 0.250800013542 'International Tables Volume C Table 6.1.1.4 (pp. 500-502)' 'Henke, Gullikson and Davis, At. Data and Nucl. Data Tables, 1993, 54, 2'
N 0.03256 0.01839 12.21260 3.13220 2.01250 1.16630 0.00570 9.89330 28.99750 0.58260 -11.5290002823 'International Tables Volume C Table 6.1.1.4 (pp. 500-502)' 'Henke, Gullikson and Davis, At. Data and Nucl. Data Tables, 1993, 54, 2'
Se -0.79210 1.18296 17.00060 5.81960 3.97310 4.35430 2.40980 0.27260 15.23720 43.81630 2.84089994431 'International Tables Volume C Table 6.1.1.4 (pp. 500-502)' 'Henke, Gullikson and Davis, At. Data and Nucl. Data Tables, 1993, 54, 2'

loop_
_geom_angle_atom_site_label_1
_geom_angle_atom_site_label_2
_geom_angle_atom_site_label_3
_geom_angle
_geom_angle_site_symmetry_1
_geom_angle_site_symmetry_3
Se1 Zn1 Se1 103.05(6) . 5_554
C1 Se1 Zn1 96.20(17) . 5_554
O4 Cl3 O4 119.2(9) . 5_454
O5 Cl3 O4 104.7(12) 5_454 5_454
O5 Cl3 O4 111.7(11) . 5_454
O5 Cl3 O4 104.7(12) . .
O5 Cl3 O4 111.7(11) 5_454 .
O5 Cl3 O5 104(3) . 5_454
O3 Cl4 O3 92.0(10) 7_554 .
O29 Cl4 O3 105.9(10) 7_554 .
O29 Cl4 O3 109.9(9) 7_554 7_554
O29 Cl4 O3 109.9(9) . .
O29 Cl4 O3 105.9(10) . 7_554
O29 Cl4 O29 127.5(10) . 7_554
C6 O2 C5 117.3(8) . .
C8 C7 N1 118.4(6) . .
C12 C7 N1 119.5(6) . .
C12 C7 C8 122.1(7) . .
N2 C3 H3 126.1(4) . .
C2 C3 H3 126.1(4) . .
C2 C3 N2 107.8(6) . .
C2 N1 C7 124.4(6) . .
C1 N1 C7 125.8(5) . .
C1 N1 C2 109.6(6) . .
C12 C11 H11 118.2(4) . .
C10 C11 H11 118.2(4) . .
C10 C11 C12 123.7(7) . .
H14b C14 H14a 109.5 . .
H14c C14 H14a 109.5 . .
H14c C14 H14b 109.5 . .
C8 C14 H14a 109.5 . .
C8 C14 H14b 109.5 . .
C8 C14 H14c 109.5 . .
C14 C8 C7 121.6(6) . .
C9 C8 C7 117.5(6) . .
C9 C8 C14 120.9(6) . .
C4 N2 C3 126.3(6) . .
C1 N2 C3 108.2(6) . .
C1 N2 C4 125.4(6) . .
H6e O6 H6d 109.6 . .
N1 C2 C3 106.5(6) . .
H2 C2 C3 126.7(4) . .
H2 C2 N1 126.7(4) . .
H4a C4 N2 109.4(4) . .
H4b C4 N2 109.4(4) . .
H4b C4 H4a 108.0 . .
C5 C4 N2 111.3(6) . .
C5 C4 H4a 109.4(4) . .
C5 C4 H4b 109.4(4) . .
C11 C12 C7 115.9(7) . .
C13 C12 C7 122.4(7) . .
C13 C12 C11 121.7(6) . .
H15b C15 H15a 109.5 . .
H15c C15 H15a 109.5 . .
H15c C15 H15b 109.5 . .
C10 C15 H15a 109.5 . .
C10 C15 H15b 109.5 . .
C10 C15 H15c 109.5 . .
C15 C10 C11 120.7(7) . .
C9 C10 C11 119.9(7) . .
C9 C10 C15 119.5(7) . .
C10 C9 C8 120.9(7) . .
H9 C9 C8 119.6(4) . .
H9 C9 C10 119.6(4) . .
H13a C13 C12 109.5 . .
H13b C13 C12 109.5 . .
H13b C13 H13a 109.5 . .
H13c C13 C12 109.5 . .
H13c C13 H13a 109.5 . .
H13c C13 H13b 109.5 . .
N1 C1 Se1 126.9(5) . .
N2 C1 Se1 125.2(5) . .
N2 C1 N1 107.9(5) . .
O1 C5 O2 126.0(9) . .
C4 C5 O2 111.6(7) . .
C4 C5 O1 122.3(7) . .
H6a C6 O2 109.5 . .
H6b C6 O2 109.5 . .
H6b C6 H6a 109.5 . .
H6c C6 O2 109.5 . .
H6c C6 H6a 109.5 . .
H6c C6 H6b 109.5 . .
H7 O7 H7 200(600) 8_553 .

loop_
_geom_bond_atom_site_label_1
_geom_bond_atom_site_label_2
_geom_bond_distance
_geom_bond_site_symmetry_2
Zn1 Se1 2.3279(10) 5_554
Zn1 Se1 2.3279(10) .
Se1 C1 1.895(6) .
Cl3 O4 1.364(8) .
Cl3 O4 1.364(8) 5_454
Cl3 O5 1.183(14) .
Cl3 O5 1.183(14) 5_454
Cl4 O3 1.430(9) 7_554
Cl4 O3 1.430(9) .
Cl4 O29 1.293(9) .
Cl4 O29 1.293(9) 7_554
O2 C5 1.304(10) .
O2 C6 1.438(13) .
O1 C5 1.218(9) .
C7 N1 1.454(9) .
C7 C8 1.391(9) .
C7 C12 1.431(9) .
C3 H3 0.9500 .
C3 N2 1.358(9) .
C3 C2 1.374(10) .
N1 C2 1.360(8) .
N1 C1 1.334(9) .
C11 H11 0.9500 .
C11 C12 1.373(10) .
C11 C10 1.345(11) .
C14 H14a 0.9800 .
C14 H14b 0.9800 .
C14 H14c 0.9800 .
C14 C8 1.518(9) .
C8 C9 1.394(9) .
N2 C4 1.455(10) .
N2 C1 1.356(8) .
O6 H6d 0.8498 .
O6 H6e 0.8498 .
C2 H2 0.9500 .
C4 H4a 0.9900 .
C4 H4b 0.9900 .
C4 C5 1.511(12) .
C12 C13 1.496(11) .
C15 H15a 0.9800 .
C15 H15b 0.9800 .
C15 H15c 0.9800 .
C15 C10 1.521(10) .
C10 C9 1.386(10) .
C9 H9 0.9500 .
C13 H13a 0.9800 .
C13 H13b 0.9800 .
C13 H13c 0.9800 .
C6 H6a 0.9800 .
C6 H6b 0.9800 .
C6 H6c 0.9800 .
O7 H7 0.8127 8_553
O7 H7 0.8127 .
